data_4331260
loop_
_publ_author_name
'Steven Stevenson'
'Coralie B. Rose'
'Juliya S. Maslenikova'
'Jimmy R. Villarreal'
'Mary A. Mackey'
'Brandon Q. Mercado'
'Kelly Chen'
'Marilyn M. Olmstead'
'Alan L. Balch'

_publ_section_title
;
 Selective Synthesis, Isolation, and Crystallographic Characterization of
 LaSc2N@Ih-C80
;
_journal_name_full 'Inorganic Chemistry'
_journal_page_first 13096
_journal_page_last 13102
_journal_paper_doi 10.1021/ic300888e
_journal_volume 51
_journal_year 2012
_chemical_formula_moiety 'C80 La N Sc2, C36 H44 N4 Ni, 2(C6 H6)'
_chemical_formula_sum 'C128 H56 La N5 Ni Sc2'
_chemical_formula_weight 1951.32
_chemical_name_common LaSc2N@Ih(7)-C80.Ni(OEP).2benzene
_chemical_name_systematic
; 
 ? 
;
_space_group_IT_number 12
_symmetry_cell_setting monoclinic
_symmetry_space_group_name_Hall '-C 2y'
_symmetry_space_group_name_H-M 'C 1 2/m 1'
_atom_sites_solution_hydrogens geom
_atom_sites_solution_primary direct
_atom_sites_solution_secondary difmap
_audit_creation_method SHELXL-97
_cell_angle_alpha 90.00
_cell_angle_beta 95.385(4)
_cell_angle_gamma 90.00
_cell_formula_units_Z 4
_cell_length_a 25.3518(8)
_cell_length_b 14.9702(8)
_cell_length_c 19.6995(8)
_cell_measurement_reflns_used 9969
_cell_measurement_temperature 90(2)
_cell_measurement_theta_max 28.8
_cell_measurement_theta_min 2.5
_cell_volume 7443.4(6)
_computing_cell_refinement 'SAINT (Bruker, 2008)'
_computing_data_collection 'Apex2 (Bruker, 2008)'
_computing_data_reduction 'SAINT (Bruker, 2008)'
_computing_publication_material 'SHELXL-97 (Sheldrick, 2008)'
_computing_structure_refinement 'SHELXL-97 (Sheldrick, 2008)'
_computing_structure_solution 'SHELXS-97 (Sheldrick, 2008)'
_diffrn_ambient_temperature 90(2)
_diffrn_detector_area_resol_mean 8.3
_diffrn_measured_fraction_theta_full 0.999
_diffrn_measured_fraction_theta_max 0.999
_diffrn_measurement_device_type 'Bruker SMART ApexII'
_diffrn_measurement_method \w
_diffrn_radiation_monochromator graphite
_diffrn_radiation_source 'fine-focus sealed tube'
_diffrn_radiation_type MoK\a
_diffrn_radiation_wavelength 0.71073
_diffrn_reflns_av_R_equivalents 0.0521
_diffrn_reflns_av_sigmaI/netI 0.0438
_diffrn_reflns_limit_h_max 34
_diffrn_reflns_limit_h_min -34
_diffrn_reflns_limit_k_max 20
_diffrn_reflns_limit_k_min -20
_diffrn_reflns_limit_l_max 26
_diffrn_reflns_limit_l_min -26
_diffrn_reflns_number 47355
_diffrn_reflns_theta_full 29.13
_diffrn_reflns_theta_max 29.13
_diffrn_reflns_theta_min 2.55
_exptl_absorpt_coefficient_mu 1.058
_exptl_absorpt_correction_T_max 0.920
_exptl_absorpt_correction_T_min 0.866
_exptl_absorpt_correction_type multi-scan
_exptl_absorpt_process_details 'SADABS (Sheldrick, 2008)'
_exptl_crystal_colour black
_exptl_crystal_density_diffrn 1.741
_exptl_crystal_description block
_exptl_crystal_F_000 3944
_exptl_crystal_size_max 0.14
_exptl_crystal_size_mid 0.10
_exptl_crystal_size_min 0.08
_refine_diff_density_max 1.604
_refine_diff_density_min -0.762
_refine_diff_density_rms 0.100
_refine_ls_extinction_method none
_refine_ls_goodness_of_fit_ref 1.022
_refine_ls_hydrogen_treatment constr
_refine_ls_matrix_type full
_refine_ls_number_parameters 1010
_refine_ls_number_reflns 10382
_refine_ls_number_restraints 480
_refine_ls_restrained_S_all 1.015
_refine_ls_R_factor_all 0.0559
_refine_ls_R_factor_gt 0.0400
_refine_ls_shift/su_max 0.002
_refine_ls_shift/su_mean 0.000
_refine_ls_structure_factor_coef Fsqd
_refine_ls_weighting_details 'calc w=1/[\s^2^(Fo^2^)+(0.0554P)^2^+15.5628P] where P=(Fo^2^+2Fc^2^)/3'
_refine_ls_weighting_scheme calc
_refine_ls_wR_factor_gt 0.0990
_refine_ls_wR_factor_ref 0.1085
_reflns_number_gt 8246
_reflns_number_total 10382
_reflns_threshold_expression >2sigma(I)
_cod_data_source_file ic300888e_si_001_1.cif
_cod_data_source_block bqm15
_cod_original_sg_symbol_H-M 'C 2/m'
_cod_database_code 4331260

loop_
_symmetry_equiv_pos_as_xyz
'x, y, z'
'-x, y, -z'
'x+1/2, y+1/2, z'
'-x+1/2, y+1/2, -z'
'-x, -y, -z'
'x, -y, z'
'-x+1/2, -y+1/2, -z'
'x+1/2, -y+1/2, z'

loop_
_atom_site_label
_atom_site_type_symbol
_atom_site_fract_x
_atom_site_fract_y
_atom_site_fract_z
_atom_site_U_iso_or_equiv
_atom_site_adp_type
_atom_site_occupancy
_atom_site_symmetry_multiplicity
_atom_site_calc_flag
_atom_site_refinement_flags
_atom_site_disorder_group
La1 La 0.762636(8) 0.5000 0.146542(11) 0.02251(7) Uani 1 2 d S .
Sc1 Sc 0.64987(5) 0.40995(8) 0.22283(6) 0.0194(2) Uani 0.50 1 d P .
Sc2 Sc 0.66290(5) 0.62876(8) 0.22081(6) 0.0195(2) Uani 0.50 1 d P .
N1 N 0.69007(14) 0.5137(5) 0.19841(19) 0.0149(16) Uani 0.50 1 d P .
C1 C 0.6260(3) 0.3956(4) 0.3420(3) 0.0213(11) Uani 0.50 1 d PU -1
C2 C 0.6129(3) 0.3218(5) 0.2957(4) 0.0264(15) Uani 0.50 1 d PU -1
C3 C 0.5714(2) 0.3542(4) 0.2432(4) 0.0251(12) Uani 0.50 1 d PU -1
C4 C 0.5608(2) 0.4457(4) 0.2600(3) 0.0244(11) Uani 0.50 1 d PU -1
C5 C 0.5932(2) 0.4711(4) 0.3211(3) 0.0192(12) Uani 0.50 1 d PU -1
C6 C 0.6076(3) 0.5618(5) 0.3370(3) 0.0198(11) Uani 0.50 1 d PU -1
C7 C 0.6560(3) 0.5759(6) 0.3762(4) 0.0240(16) Uani 0.50 1 d PU -1
C8 C 0.69074(19) 0.5103(11) 0.3953(2) 0.016(2) Uani 0.50 1 d PU -1
C9 C 0.6777(3) 0.4129(5) 0.3764(4) 0.0223(15) Uani 0.50 1 d PU -1
C10 C 0.7186(4) 0.3548(4) 0.3620(3) 0.0217(12) Uani 0.50 1 d PU -1
C11 C 0.7094(2) 0.2873(3) 0.3098(3) 0.0248(11) Uani 0.50 1 d PU -1
C12 C 0.6586(2) 0.2698(3) 0.2758(3) 0.0257(11) Uani 0.50 1 d PU -1
C13 C 0.6583(3) 0.2456(4) 0.2046(4) 0.0263(12) Uani 0.50 1 d PU -1
C14 C 0.6173(2) 0.2772(3) 0.1544(3) 0.0275(12) Uani 0.50 1 d PU -1
C15 C 0.5753(8) 0.3348(15) 0.1679(8) 0.021(3) Uani 0.50 1 d PU -1
C16 C 0.5590(2) 0.4015(5) 0.1222(3) 0.0258(12) Uani 0.50 1 d PU -1
C17 C 0.54235(17) 0.4884(10) 0.1418(3) 0.022(2) Uani 0.50 1 d PU -1
C18 C 0.54583(17) 0.5143(6) 0.2112(3) 0.023(2) Uani 0.50 1 d PU -1
C19 C 0.5596(2) 0.6042(5) 0.2282(3) 0.0230(11) Uani 0.50 1 d PU -1
C20 C 0.5879(2) 0.6318(4) 0.2910(3) 0.0230(11) Uani 0.50 1 d PU -1
C21 C 0.6160(3) 0.7140(5) 0.2832(4) 0.0251(15) Uani 0.50 1 d PU -1
C22 C 0.6690(2) 0.7224(3) 0.3167(3) 0.0241(11) Uani 0.50 1 d PU -1
C23 C 0.6874(3) 0.6533(4) 0.3637(3) 0.0228(11) Uani 0.50 1 d PU -1
C24 C 0.7418(3) 0.6272(4) 0.3744(3) 0.0210(12) Uani 0.50 1 d PU -1
C25 C 0.7442(2) 0.5339(4) 0.3943(3) 0.0259(11) Uani 0.50 1 d PU -1
C26 C 0.7853(2) 0.4787(3) 0.3751(3) 0.0270(14) Uani 0.50 1 d PU -1
C27 C 0.7719(3) 0.3864(4) 0.3609(3) 0.0228(11) Uani 0.50 1 d PU -1
C28 C 0.7968(3) 0.3397(4) 0.3093(3) 0.0246(13) Uani 0.50 1 d PU -1
C29 C 0.7570(11) 0.272(2) 0.2783(15) 0.029(4) Uani 0.50 1 d PU -1
C30 C 0.7576(3) 0.2575(4) 0.2071(4) 0.0249(12) Uani 0.50 1 d PU -1
C31 C 0.7071(3) 0.2390(3) 0.1725(3) 0.0262(11) Uani 0.50 1 d PU -1
C32 C 0.6962(3) 0.2645(4) 0.1026(4) 0.0258(14) Uani 0.50 1 d PU -1
C33 C 0.6413(4) 0.2887(5) 0.0914(4) 0.0266(17) Uani 0.50 1 d PU -1
C34 C 0.6250(3) 0.3565(5) 0.0425(4) 0.0242(15) Uani 0.50 1 d PU -1
C35 C 0.5823(2) 0.4115(4) 0.0591(3) 0.0266(11) Uani 0.50 1 d PU -1
C36 C 0.57992(19) 0.508(2) 0.0397(2) 0.023(3) Uani 0.50 1 d PU -1
C37 C 0.5553(2) 0.5519(4) 0.0914(3) 0.0246(11) Uani 0.50 1 d PU -1
C38 C 0.5710(2) 0.6410(4) 0.1086(3) 0.0237(11) Uani 0.50 1 d PU -1
C39 C 0.5700(7) 0.6702(15) 0.1807(8) 0.015(2) Uani 0.50 1 d PU -1
C40 C 0.6042(2) 0.7388(3) 0.2099(3) 0.0253(11) Uani 0.50 1 d PU -1
C41 C 0.7973(2) 0.2960(4) 0.1698(3) 0.0265(11) Uani 0.50 1 d PU -1
C42 C 0.7902(9) 0.3190(15) 0.1016(8) 0.026(3) Uani 0.50 1 d PU -1
C43 C 0.7354(2) 0.3056(4) 0.0665(3) 0.0279(12) Uani 0.50 1 d PU -1
C44 C 0.7179(4) 0.3696(6) 0.0148(4) 0.0241(17) Uani 0.50 1 d PU -1
C45 C 0.6642(3) 0.3936(4) 0.0043(3) 0.0269(12) Uani 0.50 1 d PU -1
C46 C 0.6617(2) 0.4860(6) -0.0149(2) 0.026(2) Uani 0.50 1 d PU -1
C47 C 0.6203(2) 0.5423(4) 0.0049(3) 0.0271(11) Uani 0.50 1 d PU -1
C48 C 0.6344(3) 0.6321(6) 0.0184(4) 0.0252(16) Uani 0.50 1 d PU -1
C49 C 0.6097(3) 0.6811(4) 0.0698(3) 0.0253(11) Uani 0.50 1 d PU -1
C50 C 0.6470(4) 0.7439(5) 0.1021(4) 0.0241(16) Uani 0.50 1 d PU -1
C51 C 0.6460(2) 0.7720(4) 0.1713(3) 0.0235(11) Uani 0.50 1 d PU -1
C52 C 0.6972(2) 0.7847(3) 0.2068(3) 0.0234(11) Uani 0.50 1 d PU -1
C53 C 0.7086(2) 0.7597(4) 0.2784(3) 0.0260(11) Uani 0.50 1 d PU -1
C54 C 0.7643(10) 0.725(2) 0.2865(14) 0.025(3) Uani 0.50 1 d PU -1
C55 C 0.7806(3) 0.6638(4) 0.3359(4) 0.0239(12) Uani 0.50 1 d PU -1
C56 C 0.8241(2) 0.6093(4) 0.3201(3) 0.0266(11) Uani 0.50 1 d PU -1
C57 C 0.8263(2) 0.5173(4) 0.3396(3) 0.0282(18) Uani 0.50 1 d PU -1
C58 C 0.8503(2) 0.4693(4) 0.2871(3) 0.0298(13) Uani 0.50 1 d PU -1
C59 C 0.8351(4) 0.3820(8) 0.2720(5) 0.024(2) Uani 0.50 1 d PU -1
C60 C 0.8368(3) 0.3560(5) 0.2010(4) 0.0258(15) Uani 0.50 1 d PU -1
C61 C 0.8535(3) 0.4151(5) 0.1480(4) 0.0281(14) Uani 0.50 1 d PU -1
C62 C 0.8231(2) 0.3918(4) 0.0842(3) 0.0301(13) Uani 0.50 1 d PU -1
C63 C 0.8041(4) 0.4600(8) 0.0342(5) 0.030(2) Uani 0.50 1 d PU -1
C64 C 0.7509(3) 0.4455(4) 0.0021(3) 0.0270(12) Uani 0.50 1 d PU -1
C65 C 0.7148(2) 0.5180(3) -0.0158(2) 0.0265(16) Uani 0.50 1 d PU -1
C66 C 0.7294(4) 0.6058(6) 0.0030(4) 0.0261(18) Uani 0.50 1 d PU -1
C67 C 0.6866(3) 0.6646(4) 0.0176(3) 0.0256(11) Uani 0.50 1 d PU -1
C68 C 0.6958(3) 0.7322(4) 0.0700(4) 0.0249(13) Uani 0.50 1 d PU -1
C69 C 0.7450(2) 0.7425(3) 0.1058(3) 0.0272(12) Uani 0.50 1 d PU -1
C70 C 0.7456(2) 0.7701(4) 0.1749(4) 0.0239(11) Uani 0.50 1 d PU -1
C71 C 0.7859(3) 0.7392(4) 0.2248(4) 0.0281(13) Uani 0.50 1 d PU -1
C72 C 0.8268(3) 0.6806(5) 0.2068(4) 0.0269(14) Uani 0.50 1 d PU -1
C73 C 0.8460(4) 0.6196(8) 0.2550(5) 0.0231(19) Uani 0.50 1 d PU -1
C74 C 0.86432(19) 0.5309(4) 0.2358(3) 0.0274(12) Uani 0.50 1 d PU -1
C75 C 0.86614(17) 0.5115(9) 0.1651(3) 0.022(2) Uani 0.50 1 d PU -1
C76 C 0.8499(3) 0.5737(5) 0.1148(4) 0.0288(14) Uani 0.50 1 d PU -1
C77 C 0.8187(4) 0.5519(8) 0.0508(5) 0.031(2) Uani 0.50 1 d PU -1
C78 C 0.7805(2) 0.6206(4) 0.0357(3) 0.0295(12) Uani 0.50 1 d PU -1
C79 C 0.7856(9) 0.6876(14) 0.0867(8) 0.022(2) Uani 0.50 1 d PU -1
C80 C 0.8287(2) 0.6576(4) 0.1373(3) 0.0305(12) Uani 0.50 1 d PU -1
Ni1 Ni 0.518316(15) 0.5000 0.417892(19) 0.00927(9) Uani 1 2 d S .
N2 N 0.46365(10) 0.5000 0.34086(14) 0.0141(5) Uani 1 2 d S .
N3 N 0.51922(7) 0.36878(12) 0.41667(10) 0.0127(4) Uani 1 1 d . .
N4 N 0.57599(10) 0.5000 0.49089(13) 0.0104(5) Uani 1 2 d S .
C81 C 0.40523(10) 0.45501(19) 0.24876(13) 0.0242(5) Uani 1 1 d . .
C82 C 0.44094(9) 0.42735(17) 0.30664(12) 0.0174(5) Uani 1 1 d . .
C83 C 0.45148(9) 0.33959(17) 0.32321(13) 0.0203(5) Uani 1 1 d . .
H83 H 0.4317 0.2949 0.2978 0.024 Uiso 1 1 calc R .
C84 C 0.48872(9) 0.31229(16) 0.37403(13) 0.0177(5) Uani 1 1 d . .
C85 C 0.50256(10) 0.21995(16) 0.38766(16) 0.0253(6) Uani 1 1 d . .
C86 C 0.54175(10) 0.21995(15) 0.43889(15) 0.0226(5) Uani 1 1 d . .
C87 C 0.55181(9) 0.31260(14) 0.45668(12) 0.0141(4) Uani 1 1 d . .
C88 C 0.59006(9) 0.33977(14) 0.50606(12) 0.0136(4) Uani 1 1 d . .
H88 H 0.6096 0.2950 0.5316 0.016 Uiso 1 1 calc R .
C89 C 0.60202(8) 0.42730(14) 0.52110(11) 0.0117(4) Uani 1 1 d . .
C90 C 0.64510(9) 0.45474(15) 0.57012(11) 0.0130(4) Uani 1 1 d . .
C91 C 0.37802(11) 0.3918(2) 0.19786(15) 0.0357(7) Uani 1 1 d . .
H91A H 0.3492 0.4238 0.1706 0.043 Uiso 1 1 calc R .
H91B H 0.3618 0.3427 0.2225 0.043 Uiso 1 1 calc R .
C92 C 0.41594(13) 0.3519(3) 0.14980(16) 0.0470(9) Uani 1 1 d . .
H92A H 0.3966 0.3098 0.1185 0.070 Uiso 1 1 calc R .
H92B H 0.4447 0.3204 0.1766 0.070 Uiso 1 1 calc R .
H92C H 0.4308 0.3999 0.1236 0.070 Uiso 1 1 calc R .
C93 C 0.47831(12) 0.14228(19) 0.3474(2) 0.0438(9) Uani 1 1 d . .
H93A H 0.4394 0.1503 0.3410 0.053 Uiso 1 1 calc R .
H93B H 0.4857 0.0867 0.3738 0.053 Uiso 1 1 calc R .
C94 C 0.49927(14) 0.1322(3) 0.2776(2) 0.0628(13) Uani 1 1 d . .
H94A H 0.4832 0.0795 0.2546 0.094 Uiso 1 1 calc R .
H94B H 0.5379 0.1251 0.2835 0.094 Uiso 1 1 calc R .
H94C H 0.4902 0.1855 0.2501 0.094 Uiso 1 1 calc R .
C95 C 0.57195(11) 0.14302(16) 0.4717(2) 0.0370(8) Uani 1 1 d . .
H95A H 0.5514 0.0875 0.4622 0.044 Uiso 1 1 calc R .
H95B H 0.5759 0.1520 0.5218 0.044 Uiso 1 1 calc R .
C96 C 0.62718(12) 0.1317(2) 0.4466(2) 0.0460(9) Uani 1 1 d . .
H96A H 0.6453 0.0811 0.4702 0.069 Uiso 1 1 calc R .
H96B H 0.6479 0.1863 0.4563 0.069 Uiso 1 1 calc R .
H96C H 0.6235 0.1205 0.3974 0.069 Uiso 1 1 calc R .
C97 C 0.68369(9) 0.39212(16) 0.60724(12) 0.0181(5) Uani 1 1 d . .
H97A H 0.6646 0.3388 0.6218 0.022 Uiso 1 1 calc R .
H97B H 0.7004 0.4219 0.6487 0.022 Uiso 1 1 calc R .
C98 C 0.72669(10) 0.36284(19) 0.56245(14) 0.0255(6) Uani 1 1 d . .
H98A H 0.7522 0.3242 0.5889 0.038 Uiso 1 1 calc R .
H98B H 0.7450 0.4156 0.5469 0.038 Uiso 1 1 calc R .
H98C H 0.7104 0.3299 0.5229 0.038 Uiso 1 1 calc R .
C99 C 0.47462(14) -0.1331(3) 0.0590(2) 0.0528(10) Uani 1 1 d . .
H99 H 0.4571 -0.1340 0.0995 0.063 Uiso 1 1 calc R .
C100 C 0.52916(14) -0.1318(3) 0.0624(2) 0.0497(9) Uani 1 1 d . .
H100 H 0.5494 -0.1302 0.1054 0.060 Uiso 1 1 calc R .
C101 C 0.55413(14) -0.1330(3) 0.0037(2) 0.0601(12) Uani 1 1 d . .
H101 H 0.5917 -0.1337 0.0064 0.072 Uiso 1 1 calc R .
C102 C 0.72619(18) 0.0000 0.2317(2) 0.0410(11) Uani 1 2 d S .
H102 H 0.7634 0.0000 0.2430 0.049 Uiso 1 2 calc SR .
C103 C 0.7060(2) 0.0000 0.1643(2) 0.0454(12) Uani 1 2 d S .
H103 H 0.7293 0.0000 0.1292 0.054 Uiso 1 2 calc SR .
C104 C 0.6524(2) 0.0000 0.1478(2) 0.0416(11) Uani 1 2 d S .
H104 H 0.6385 0.0000 0.1013 0.050 Uiso 1 2 calc SR .
C105 C 0.61824(18) 0.0000 0.1986(2) 0.0356(10) Uani 1 2 d S .
H105 H 0.5810 0.0000 0.1870 0.043 Uiso 1 2 calc SR .
C106 C 0.63836(16) 0.0000 0.2661(2) 0.0288(8) Uani 1 2 d S .
H106 H 0.6150 0.0000 0.3012 0.035 Uiso 1 2 calc SR .
C107 C 0.69258(17) 0.0000 0.2827(2) 0.0327(9) Uani 1 2 d S .
H107 H 0.7066 0.0000 0.3291 0.039 Uiso 1 2 calc SR .

loop_
_atom_site_aniso_label
_atom_site_aniso_U_11
_atom_site_aniso_U_22
_atom_site_aniso_U_33
_atom_site_aniso_U_23
_atom_site_aniso_U_13
_atom_site_aniso_U_12
La1 0.01812(11) 0.02490(11) 0.02639(12) 0.000 0.01201(8) 0.000
Sc1 0.0204(5) 0.0140(5) 0.0250(5) 0.0008(4) 0.0084(4) -0.0051(4)
Sc2 0.0210(5) 0.0128(5) 0.0254(5) -0.0024(4) 0.0047(4) 0.0010(4)
N1 0.0174(15) 0.010(5) 0.0190(16) -0.0014(15) 0.0086(13) 0.0000(14)
C1 0.025(3) 0.025(3) 0.016(2) 0.008(2) 0.009(2) 0.001(2)
C2 0.027(3) 0.022(3) 0.031(3) 0.009(3) 0.012(3) 0.000(3)
C3 0.020(3) 0.023(3) 0.034(3) 0.003(3) 0.010(2) -0.011(2)
C4 0.019(2) 0.025(3) 0.030(3) 0.003(2) 0.010(2) -0.0044(19)
C5 0.016(3) 0.021(3) 0.022(3) 0.0067(19) 0.011(2) 0.0024(18)
C6 0.021(3) 0.024(3) 0.016(3) -0.003(2) 0.012(2) 0.002(2)
C7 0.029(4) 0.032(3) 0.013(3) -0.005(2) 0.011(3) 0.002(3)
C8 0.034(2) 0.005(7) 0.0090(15) -0.0008(18) 0.0056(14) -0.004(2)
C9 0.028(4) 0.029(4) 0.011(3) 0.011(2) 0.007(3) 0.000(3)
C10 0.023(3) 0.025(3) 0.018(3) 0.009(2) 0.002(3) 0.001(3)
C11 0.035(3) 0.014(2) 0.026(3) 0.012(2) 0.004(2) 0.001(2)
C12 0.035(3) 0.015(2) 0.028(3) 0.008(2) 0.004(2) -0.007(2)
C13 0.033(3) 0.012(2) 0.033(3) 0.003(2) -0.004(3) -0.005(2)
C14 0.031(3) 0.014(2) 0.036(3) -0.004(2) -0.002(2) -0.010(2)
C15 0.023(5) 0.021(4) 0.021(6) -0.002(4) 0.010(4) -0.014(3)
C16 0.014(2) 0.026(3) 0.036(3) -0.004(3) -0.004(2) -0.005(2)
C17 0.0133(17) 0.022(7) 0.029(2) -0.001(2) -0.0018(15) -0.002(2)
C18 0.0084(16) 0.028(6) 0.032(2) 0.004(2) 0.0039(15) 0.0011(19)
C19 0.012(2) 0.027(3) 0.032(3) 0.000(3) 0.008(2) 0.007(2)
C20 0.020(2) 0.025(3) 0.026(3) -0.003(2) 0.012(2) 0.010(2)
C21 0.027(3) 0.021(3) 0.029(3) -0.004(3) 0.009(2) 0.007(3)
C22 0.030(3) 0.018(2) 0.025(3) -0.010(2) 0.001(2) 0.005(2)
C23 0.025(3) 0.025(3) 0.018(2) -0.0094(19) -0.001(2) 0.003(2)
C24 0.022(3) 0.023(3) 0.018(3) -0.009(2) 0.002(3) 0.001(3)
C25 0.034(3) 0.030(2) 0.012(2) -0.0023(18) -0.005(2) 0.004(2)
C26 0.027(2) 0.033(4) 0.018(2) 0.0019(18) -0.0125(18) 0.0038(19)
C27 0.028(3) 0.026(3) 0.013(2) 0.007(2) -0.005(2) 0.009(2)
C28 0.021(3) 0.027(3) 0.024(3) 0.010(2) -0.003(2) 0.011(2)
C29 0.032(8) 0.019(4) 0.034(7) -0.003(4) -0.005(5) 0.002(5)
C30 0.030(3) 0.013(2) 0.031(3) 0.001(2) -0.001(3) 0.010(2)
C31 0.034(3) 0.008(2) 0.036(3) 0.000(2) 0.003(3) 0.001(2)
C32 0.038(3) 0.014(2) 0.025(3) -0.011(3) 0.004(3) 0.003(2)
C33 0.035(4) 0.017(3) 0.027(4) -0.009(3) 0.000(3) -0.003(3)
C34 0.028(3) 0.021(3) 0.022(4) -0.007(3) -0.004(3) -0.009(3)
C35 0.026(3) 0.029(3) 0.024(3) -0.007(2) -0.009(2) -0.003(2)
C36 0.0236(18) 0.021(9) 0.0215(18) 0.003(3) -0.0117(15) 0.002(3)
C37 0.015(2) 0.027(3) 0.029(3) -0.001(2) -0.008(2) 0.004(2)
C38 0.016(2) 0.026(3) 0.029(3) 0.007(2) -0.002(2) 0.007(2)
C39 0.010(4) 0.019(3) 0.018(5) -0.005(4) 0.006(4) 0.008(3)
C40 0.026(3) 0.021(2) 0.029(3) 0.001(2) 0.005(2) 0.011(2)
C41 0.027(3) 0.020(2) 0.033(3) 0.000(2) 0.005(2) 0.015(2)
C42 0.026(5) 0.028(5) 0.024(6) -0.011(4) 0.006(5) 0.004(3)
C43 0.039(3) 0.022(2) 0.023(3) -0.011(2) 0.007(2) 0.009(2)
C44 0.033(4) 0.025(4) 0.015(3) -0.010(3) 0.007(3) 0.000(3)
C45 0.037(3) 0.031(3) 0.011(2) -0.010(2) -0.002(2) -0.002(3)
C46 0.041(2) 0.027(6) 0.0085(17) -0.002(2) -0.0002(16) 0.003(2)
C47 0.033(3) 0.032(3) 0.015(2) 0.001(2) -0.006(2) 0.005(2)
C48 0.031(4) 0.027(3) 0.018(3) 0.004(3) 0.003(3) 0.009(3)
C49 0.029(3) 0.024(3) 0.022(3) 0.010(2) -0.003(2) 0.008(3)
C50 0.028(3) 0.018(3) 0.025(3) 0.011(3) -0.001(2) 0.006(3)
C51 0.028(3) 0.014(2) 0.027(3) -0.002(2) -0.001(2) 0.005(2)
C52 0.029(3) 0.008(2) 0.034(3) -0.001(2) 0.007(2) 0.0000(19)
C53 0.033(3) 0.016(2) 0.029(3) -0.008(2) 0.002(2) -0.001(2)
C54 0.021(5) 0.027(5) 0.028(6) 0.001(4) -0.002(5) -0.006(4)
C55 0.020(3) 0.027(3) 0.023(3) -0.011(3) -0.005(2) -0.006(2)
C56 0.016(2) 0.030(3) 0.031(3) -0.011(2) -0.009(2) -0.002(2)
C57 0.022(2) 0.031(5) 0.028(2) -0.005(2) -0.0136(18) 0.003(2)
C58 0.013(2) 0.039(3) 0.035(3) 0.000(2) -0.008(2) 0.0050(18)
C59 0.020(4) 0.030(3) 0.022(5) 0.002(3) 0.004(3) 0.014(3)
C60 0.016(3) 0.021(3) 0.041(4) 0.002(3) 0.008(2) 0.007(2)
C61 0.016(3) 0.038(3) 0.032(3) 0.004(3) 0.009(3) 0.013(2)
C62 0.029(3) 0.033(3) 0.030(3) -0.005(3) 0.015(2) 0.015(2)
C63 0.039(5) 0.032(3) 0.021(4) 0.005(3) 0.023(3) 0.011(3)
C64 0.038(3) 0.030(3) 0.015(2) -0.001(2) 0.014(2) 0.004(3)
C65 0.043(3) 0.028(5) 0.0095(18) 0.0008(17) 0.0079(18) 0.004(2)
C66 0.032(4) 0.029(4) 0.019(3) 0.008(3) 0.014(3) 0.003(3)
C67 0.036(3) 0.025(3) 0.017(2) 0.012(2) 0.007(2) 0.004(3)
C68 0.034(3) 0.015(2) 0.025(3) 0.014(3) 0.006(3) -0.001(2)
C69 0.032(3) 0.018(2) 0.033(3) 0.011(2) 0.008(2) -0.004(2)
C70 0.024(3) 0.014(2) 0.033(3) 0.003(2) 0.004(2) -0.003(2)
C71 0.026(3) 0.018(2) 0.040(3) -0.002(2) -0.001(3) -0.011(2)
C72 0.015(3) 0.023(3) 0.044(4) 0.001(3) 0.006(3) -0.010(3)
C73 0.015(4) 0.026(3) 0.028(5) -0.002(3) 0.002(3) -0.008(3)
C74 0.010(2) 0.032(2) 0.040(3) -0.001(2) 0.004(2) 0.0013(17)
C75 0.0115(16) 0.014(7) 0.041(2) -0.003(2) 0.0089(16) 0.0002(19)
C76 0.017(3) 0.036(3) 0.034(4) 0.006(3) 0.013(3) 0.000(2)
C77 0.032(5) 0.036(4) 0.028(5) -0.001(4) 0.019(3) -0.002(3)
C78 0.034(3) 0.032(3) 0.026(3) 0.009(2) 0.017(2) -0.003(2)
C79 0.027(4) 0.018(3) 0.021(6) 0.013(4) 0.002(4) -0.006(3)
C80 0.020(2) 0.029(3) 0.045(3) 0.007(2) 0.010(2) -0.010(2)
Ni1 0.00825(18) 0.00910(17) 0.01030(18) 0.000 0.00000(14) 0.000
N2 0.0105(12) 0.0192(13) 0.0125(13) 0.000 0.0005(10) 0.000
N3 0.0106(9) 0.0102(8) 0.0176(9) -0.0024(7) 0.0025(7) -0.0007(6)
N4 0.0105(12) 0.0088(11) 0.0119(12) 0.000 0.0008(10) 0.000
C81 0.0102(10) 0.0453(15) 0.0166(12) -0.0056(11) -0.0013(9) -0.0004(10)
C82 0.0093(10) 0.0298(13) 0.0130(11) -0.0056(9) 0.0005(8) -0.0015(9)
C83 0.0130(11) 0.0256(12) 0.0223(12) -0.0134(10) 0.0024(9) -0.0034(9)
C84 0.0115(10) 0.0170(11) 0.0251(12) -0.0096(9) 0.0045(9) -0.0020(8)
C85 0.0135(11) 0.0141(11) 0.0484(17) -0.0129(11) 0.0033(11) -0.0023(9)
C86 0.0143(11) 0.0097(10) 0.0441(16) -0.0047(10) 0.0043(10) -0.0007(8)
C87 0.0114(10) 0.0087(9) 0.0229(12) 0.0003(8) 0.0059(9) 0.0002(7)
C88 0.0111(10) 0.0121(9) 0.0182(11) 0.0042(8) 0.0042(8) 0.0011(8)
C89 0.0095(10) 0.0134(10) 0.0123(10) 0.0021(8) 0.0018(8) 0.0011(7)
C90 0.0100(10) 0.0188(11) 0.0103(10) 0.0010(8) 0.0012(8) 0.0004(8)
C91 0.0165(13) 0.065(2) 0.0242(14) -0.0155(14) -0.0075(11) -0.0013(13)
C92 0.0261(15) 0.090(3) 0.0235(15) -0.0263(17) -0.0069(12) -0.0002(17)
C93 0.0198(14) 0.0208(13) 0.088(3) -0.0275(16) -0.0104(15) -0.0001(11)
C94 0.0312(18) 0.058(2) 0.096(3) -0.063(2) -0.0133(19) 0.0090(16)
C95 0.0162(12) 0.0096(11) 0.084(3) 0.0006(13) -0.0030(14) 0.0010(9)
C96 0.0210(14) 0.0253(14) 0.091(3) -0.0168(16) -0.0008(16) 0.0115(12)
C97 0.0134(11) 0.0229(11) 0.0173(11) 0.0062(9) -0.0015(9) 0.0036(9)
C98 0.0161(12) 0.0348(14) 0.0260(13) 0.0125(11) 0.0035(10) 0.0110(10)
C99 0.0321(18) 0.068(3) 0.060(2) -0.017(2) 0.0094(17) 0.0073(17)
C100 0.0340(18) 0.054(2) 0.059(2) 0.0066(18) -0.0031(17) 0.0057(16)
C101 0.0228(17) 0.081(3) 0.076(3) 0.032(2) 0.0060(18) -0.0012(17)
C102 0.027(2) 0.068(3) 0.028(2) 0.000 0.0058(18) 0.000
C103 0.045(3) 0.070(3) 0.023(2) 0.000 0.013(2) 0.000
C104 0.048(3) 0.060(3) 0.0151(19) 0.000 -0.0027(18) 0.000
C105 0.027(2) 0.043(2) 0.035(2) 0.000 -0.0070(18) 0.000
C106 0.030(2) 0.033(2) 0.0241(19) 0.000 0.0092(16) 0.000
C107 0.032(2) 0.048(3) 0.0174(18) 0.000 0.0008(16) 0.000

loop_
_atom_type_symbol
_atom_type_description
_atom_type_scat_dispersion_real
_atom_type_scat_dispersion_imag
_atom_type_scat_source
C C 0.0033 0.0016 'International Tables Vol C Tables 4.2.6.8 and 6.1.1.4'
H H 0.0000 0.0000 'International Tables Vol C Tables 4.2.6.8 and 6.1.1.4'
N N 0.0061 0.0033 'International Tables Vol C Tables 4.2.6.8 and 6.1.1.4'
Sc Sc 0.2519 0.3716 'International Tables Vol C Tables 4.2.6.8 and 6.1.1.4'
Ni Ni 0.3393 1.1124 'International Tables Vol C Tables 4.2.6.8 and 6.1.1.4'
La La -0.2871 2.4523 'International Tables Vol C Tables 4.2.6.8 and 6.1.1.4'

loop_
_geom_angle_atom_site_label_1
_geom_angle_atom_site_label_2
_geom_angle_atom_site_label_3
_geom_angle
_geom_angle_site_symmetry_1
_geom_angle_site_symmetry_3
N1 La1 C77 148.5(3) 6_565 6_565
N1 La1 C77 155.4(3) . 6_565
N1 La1 C77 155.4(3) 6_565 .
N1 La1 C77 148.5(3) . .
C77 La1 C77 34.9(5) 6_565 .
N1 La1 C76 147.2(2) 6_565 6_565
N1 La1 C76 157.0(2) . 6_565
C77 La1 C76 32.7(3) 6_565 6_565
C77 La1 C76 54.1(3) . 6_565
N1 La1 C76 157.0(2) 6_565 .
N1 La1 C76 147.2(2) . .
C77 La1 C76 54.1(3) 6_565 .
C77 La1 C76 32.7(3) . .
C76 La1 C76 50.2(3) 6_565 .
N1 La1 C63 147.0(3) 6_565 6_565
N1 La1 C63 142.7(3) . 6_565
C77 La1 C63 32.5(2) 6_565 6_565
C77 La1 C63 11.1(3) . 6_565
C76 La1 C63 58.2(3) 6_565 6_565
C76 La1 C63 43.8(3) . 6_565
N1 La1 C63 142.7(3) 6_565 .
N1 La1 C63 147.0(3) . .
C77 La1 C63 11.1(3) 6_565 .
C77 La1 C63 32.5(2) . .
C76 La1 C63 43.8(3) 6_565 .
C76 La1 C63 58.2(3) . .
C63 La1 C63 26.6(5) 6_565 .
N1 La1 C62 146.1(2) 6_565 6_565
N1 La1 C62 135.6(2) . 6_565
C77 La1 C62 57.1(3) 6_565 6_565
C77 La1 C62 23.7(3) . 6_565
C76 La1 C62 66.5(2) 6_565 6_565
C76 La1 C62 22.3(2) . 6_565
C63 La1 C62 32.7(2) 6_565 6_565
C63 La1 C62 56.1(3) . 6_565
N1 La1 C62 135.6(2) 6_565 .
N1 La1 C62 146.1(2) . .
C77 La1 C62 23.7(3) 6_565 .
C77 La1 C62 57.1(3) . .
C76 La1 C62 22.3(2) 6_565 .
C76 La1 C62 66.5(2) . .
C63 La1 C62 56.2(3) 6_565 .
C63 La1 C62 32.7(2) . .
C62 La1 C62 76.6(3) 6_565 .
N1 La1 C75 143.16(17) 6_565 6_565
N1 La1 C75 144.35(15) . 6_565
C77 La1 C75 58.0(3) 6_565 6_565
C77 La1 C75 60.7(3) . 6_565
C76 La1 C75 31.0(3) 6_565 6_565
C76 La1 C75 36.7(3) . 6_565
C63 La1 C75 69.9(3) 6_565 6_565
C63 La1 C75 68.0(3) . 6_565
C62 La1 C75 58.9(3) 6_565 6_565
C62 La1 C75 53.2(3) . 6_565
N1 La1 C75 144.35(15) 6_565 .
N1 La1 C75 143.16(17) . .
C77 La1 C75 60.7(3) 6_565 .
C77 La1 C75 58.0(3) . .
C76 La1 C75 36.7(3) 6_565 .
C76 La1 C75 31.0(3) . .
C63 La1 C75 68.0(3) 6_565 .
C63 La1 C75 69.9(3) . .
C62 La1 C75 53.2(3) 6_565 .
C62 La1 C75 58.9(3) . .
C75 La1 C75 7.5(6) 6_565 .
N1 Sc1 N1 8.7(3) 6_565 .
N1 Sc1 C2 156.8(3) 6_565 .
N1 Sc1 C2 153.9(3) . .
N1 Sc1 C3 155.2(3) 6_565 .
N1 Sc1 C3 147.4(3) . .
C2 Sc1 C3 39.0(3) . .
N1 Sc1 C20 149.4(2) 6_565 6_565
N1 Sc1 C20 141.5(2) . 6_565
C2 Sc1 C20 24.3(2) . 6_565
C3 Sc1 C20 26.2(2) . 6_565
N1 Sc1 C19 136.5(3) 6_565 6_565
N1 Sc1 C19 129.0(2) . 6_565
C2 Sc1 C19 55.7(3) . 6_565
C3 Sc1 C19 18.66(17) . 6_565
C20 Sc1 C19 36.5(2) 6_565 6_565
N1 Sc1 C12 136.2(2) 6_565 .
N1 Sc1 C12 142.8(2) . .
C2 Sc1 C12 37.6(2) . .
C3 Sc1 C12 68.4(2) . .
C20 Sc1 C12 61.8(2) 6_565 .
C19 Sc1 C12 87.1(2) 6_565 .
N1 Sc1 C15 133.6(4) 6_565 .
N1 Sc1 C15 132.9(4) . .
C2 Sc1 C15 69.3(4) . .
C3 Sc1 C15 38.5(4) . .
C20 Sc1 C15 64.5(4) 6_565 .
C19 Sc1 C15 39.4(5) 6_565 .
C12 Sc1 C15 79.4(5) . .
N1 Sc1 C21 161.2(3) 6_565 6_565
N1 Sc1 C21 163.5(2) . 6_565
C2 Sc1 C21 14.1(2) . 6_565
C3 Sc1 C21 41.9(3) . 6_565
C20 Sc1 C21 35.8(2) 6_565 6_565
C19 Sc1 C21 60.3(3) 6_565 6_565
C12 Sc1 C21 27.5(2) . 6_565
C15 Sc1 C21 63.5(5) . 6_565
N1 Sc1 C39 140.1(4) 6_565 6_565
N1 Sc1 C39 138.5(4) . 6_565
C2 Sc1 C39 62.5(4) . 6_565
C3 Sc1 C39 31.5(4) . 6_565
C20 Sc1 C39 57.3(4) 6_565 6_565
C19 Sc1 C39 34.3(5) 6_565 6_565
C12 Sc1 C39 75.6(5) . 6_565
C15 Sc1 C39 7.2(7) . 6_565
C21 Sc1 C39 57.5(4) 6_565 6_565
N1 Sc1 C1 123.5(2) 6_565 .
N1 Sc1 C1 118.84(19) . .
C2 Sc1 C1 35.3(3) . .
C3 Sc1 C1 59.8(2) . .
C20 Sc1 C1 33.6(2) 6_565 .
C19 Sc1 C1 67.6(2) 6_565 .
C12 Sc1 C1 61.6(2) . .
C15 Sc1 C1 97.8(4) . .
C21 Sc1 C1 48.5(2) 6_565 .
C39 Sc1 C1 90.6(4) 6_565 .
C12 Sc2 C13 45.0(3) 6_565 6_565
C12 Sc2 N1 154.2(2) 6_565 .
C13 Sc2 N1 149.5(2) 6_565 .
C12 Sc2 C2 42.2(3) 6_565 6_565
C13 Sc2 C2 75.3(3) 6_565 6_565
N1 Sc2 C2 135.1(3) . 6_565
C12 Sc2 C14 76.5(3) 6_565 6_565
C13 Sc2 C14 40.8(2) 6_565 6_565
N1 Sc2 C14 128.5(2) . 6_565
C2 Sc2 C14 82.9(3) 6_565 6_565
C12 Sc2 C21 30.9(3) 6_565 .
C13 Sc2 C21 59.6(3) 6_565 .
N1 Sc2 C21 150.9(2) . .
C2 Sc2 C21 15.73(18) 6_565 .
C14 Sc2 C21 71.1(2) 6_565 .
C12 Sc2 C40 51.6(3) 6_565 .
C13 Sc2 C40 39.0(2) 6_565 .
N1 Sc2 C40 153.6(2) . .
C2 Sc2 C40 51.8(3) 6_565 .
C14 Sc2 C40 31.6(2) 6_565 .
C21 Sc2 C40 39.5(2) . .
C12 Sc2 N1 153.9(2) 6_565 6_565
C13 Sc2 N1 153.8(2) 6_565 6_565
N1 Sc2 N1 4.55(16) . 6_565
C2 Sc2 N1 130.9(2) 6_565 6_565
C14 Sc2 N1 129.52(19) 6_565 6_565
C21 Sc2 N1 146.6(2) . 6_565
C40 Sc2 N1 151.89(19) . 6_565
C12 Sc2 C22 18.8(2) 6_565 .
C13 Sc2 C22 62.9(3) 6_565 .
N1 Sc2 C22 136.3(2) . .
C2 Sc2 C22 40.9(2) 6_565 .
C14 Sc2 C22 95.1(2) 6_565 .
C21 Sc2 C22 36.9(3) . .
C40 Sc2 C22 68.1(2) . .
N1 Sc2 C22 135.34(19) 6_565 .
C12 Sc2 C51 59.2(2) 6_565 .
C13 Sc2 C51 15.7(2) 6_565 .
N1 Sc2 C51 140.2(2) . .
C2 Sc2 C51 82.9(3) 6_565 .
C14 Sc2 C51 26.7(2) 6_565 .
C21 Sc2 C51 67.6(2) . .
C40 Sc2 C51 36.6(2) . .
N1 Sc2 C51 143.55(18) 6_565 .
C22 Sc2 C51 77.7(2) . .
C12 Sc2 C11 36.7(2) 6_565 6_565
C13 Sc2 C11 67.7(3) 6_565 6_565
N1 Sc2 C11 118.63(19) . 6_565
C2 Sc2 C11 66.3(2) 6_565 6_565
C14 Sc2 C11 107.5(2) 6_565 6_565
C21 Sc2 C11 62.5(3) . 6_565
C40 Sc2 C11 87.8(2) . 6_565
N1 Sc2 C11 119.69(17) 6_565 6_565
C22 Sc2 C11 25.86(19) . 6_565
C51 Sc2 C11 83.3(2) . 6_565
Sc2 N1 Sc1 116.88(19) . .
Sc2 N1 La1 121.6(3) . .
Sc1 N1 La1 121.5(3) . .
C5 C1 C9 117.9(6) . .
C5 C1 C2 109.1(6) . .
C9 C1 C2 125.2(6) . .
C5 C1 Sc1 81.3(3) . .
C9 C1 Sc1 97.9(4) . .
C2 C1 Sc1 62.2(3) . .
C5 C1 Sc2 95.4(4) . 6_565
C9 C1 Sc2 93.8(4) . 6_565
C2 C1 Sc2 54.0(3) . 6_565
C1 C2 C12 115.5(6) . .
C1 C2 C3 107.1(6) . .
C12 C2 C3 120.6(7) . .
C1 C2 Sc2 93.1(4) . 6_565
C12 C2 Sc2 58.4(3) . 6_565
C3 C2 Sc2 80.6(4) . 6_565
C1 C2 Sc1 82.4(4) . .
C12 C2 Sc1 75.8(3) . .
C3 C2 Sc1 70.8(3) . .
C4 C3 C2 106.7(6) . .
C4 C3 C15 115.8(10) . .
C2 C3 C15 120.6(10) . .
C4 C3 Sc1 82.8(3) . .
C2 C3 Sc1 70.2(4) . .
C15 C3 Sc1 75.8(8) . .
C4 C3 Sc2 98.4(3) . 6_565
C2 C3 Sc2 62.1(3) . 6_565
C15 C3 Sc2 72.0(8) . 6_565
C18 C4 C3 124.9(6) . .
C18 C4 C5 117.7(5) . .
C3 C4 C5 109.7(5) . .
C18 C4 Sc1 98.4(3) . .
C3 C4 Sc1 62.3(3) . .
C5 C4 Sc1 80.8(3) . .
C6 C5 C1 123.6(6) . .
C6 C5 C4 123.0(5) . .
C1 C5 C4 107.4(5) . .
C6 C5 Sc1 109.8(4) . .
C1 C5 Sc1 66.7(3) . .
C4 C5 Sc1 67.0(3) . .
C7 C6 C5 117.0(6) . .
C7 C6 C20 118.1(7) . .
C5 C6 C20 118.9(6) . .
C7 C6 Sc1 92.4(4) . 6_565
C5 C6 Sc1 94.7(4) . 6_565
C20 C6 Sc1 59.2(3) . 6_565
C8 C7 C6 124.0(8) . .
C8 C7 C23 106.1(7) . .
C6 C7 C23 119.7(7) . .
C7 C8 C25 114.8(11) . .
C7 C8 C9 120.3(7) . .
C25 C8 C9 115.0(9) . .
C10 C9 C1 116.8(7) . .
C10 C9 C8 119.5(7) . .
C1 C9 C8 116.8(6) . .
C9 C10 C27 121.0(7) . .
C9 C10 C11 120.3(8) . .
C27 C10 C11 108.0(6) . .
C12 C11 C29 122.3(13) . .
C12 C11 C10 122.9(6) . .
C29 C11 C10 109.4(13) . .
C12 C11 Sc2 52.0(3) . 6_565
C29 C11 Sc2 98.3(12) . 6_565
C10 C11 Sc2 101.0(4) . 6_565
C12 C11 Sc1 55.2(3) . .
C29 C11 Sc1 105.2(13) . .
C10 C11 Sc1 91.1(3) . .
C11 C12 C13 115.1(5) . .
C11 C12 C2 118.4(6) . .
C13 C12 C2 117.2(6) . .
C11 C12 Sc2 91.3(3) . 6_565
C13 C12 Sc2 68.8(3) . 6_565
C2 C12 Sc2 79.4(4) . 6_565
C11 C12 Sc1 95.0(3) . .
C13 C12 Sc1 78.5(3) . .
C2 C12 Sc1 66.6(3) . .
C31 C13 C14 108.2(6) . .
C31 C13 C12 121.1(6) . .
C14 C13 C12 121.2(6) . .
C31 C13 Sc2 95.7(4) . 6_565
C14 C13 Sc2 79.6(3) . 6_565
C12 C13 Sc2 66.3(3) . 6_565
C31 C13 Sc1 102.6(3) . .
C14 C13 Sc1 73.1(3) . .
C12 C13 Sc1 66.9(3) . .
C15 C14 C33 118.3(8) . .
C15 C14 C13 125.2(9) . .
C33 C14 C13 107.0(6) . .
C15 C14 Sc2 81.9(9) . 6_565
C33 C14 Sc2 101.3(4) . 6_565
C13 C14 Sc2 59.6(3) . 6_565
C15 C14 Sc1 68.3(9) . .
C33 C14 Sc1 103.0(4) . .
C13 C14 Sc1 73.2(3) . .
C16 C15 C14 120.2(11) . .
C16 C15 C3 117.0(16) . .
C14 C15 C3 114.7(14) . .
C16 C15 Sc1 97.6(11) . .
C14 C15 Sc1 78.1(9) . .
C3 C15 Sc1 65.6(8) . .
C16 C15 Sc2 108.9(11) . 6_565
C14 C15 Sc2 62.8(8) . 6_565
C3 C15 Sc2 71.3(8) . 6_565
C15 C16 C17 124.0(10) . .
C15 C16 C35 121.2(9) . .
C17 C16 C35 107.1(6) . .
C18 C17 C16 121.0(8) . .
C18 C17 C37 119.2(10) . .
C16 C17 C37 109.0(6) . .
C17 C18 C19 118.6(8) . .
C17 C18 C4 116.1(8) . .
C19 C18 C4 118.5(5) . .
C17 C18 Sc1 99.2(4) . 6_565
C19 C18 Sc1 53.3(3) . 6_565
C4 C18 Sc1 92.7(3) . 6_565
C39 C19 C18 124.5(9) . .
C39 C19 C20 105.2(9) . .
C18 C19 C20 124.6(6) . .
C39 C19 Sc1 77.6(8) . 6_565
C18 C19 Sc1 97.1(3) . 6_565
C20 C19 Sc1 69.4(3) . 6_565
C39 C19 Sc2 67.6(8) . .
C18 C19 Sc2 109.7(3) . .
C20 C19 Sc2 65.9(3) . .
C19 C20 C21 111.6(6) . .
C19 C20 C6 116.7(6) . .
C21 C20 C6 122.8(6) . .
C19 C20 Sc1 74.1(3) . 6_565
C21 C20 Sc1 78.1(4) . 6_565
C6 C20 Sc1 87.3(3) . 6_565
C19 C20 Sc2 82.0(3) . .
C21 C20 Sc2 62.5(3) . .
C6 C20 Sc2 95.7(3) . .
C20 C21 C22 118.3(6) . .
C20 C21 C40 105.0(6) . .
C22 C21 C40 120.9(6) . .
C20 C21 Sc2 82.1(4) . .
C22 C21 Sc2 77.2(4) . .
C40 C21 Sc2 70.9(3) . .
C20 C21 Sc1 66.2(3) . 6_565
C22 C21 Sc1 86.2(4) . 6_565
C40 C21 Sc1 76.3(3) . 6_565
C53 C22 C23 114.9(6) . .
C53 C22 C21 117.5(6) . .
C23 C22 C21 117.6(6) . .
C53 C22 Sc2 78.7(3) . .
C23 C22 Sc2 94.7(3) . .
C21 C22 Sc2 65.9(3) . .
C53 C22 Sc1 90.8(3) . 6_565
C23 C22 Sc1 86.6(3) . 6_565
C21 C22 Sc1 61.8(3) . 6_565
C24 C23 C22 122.8(6) . .
C24 C23 C7 107.2(6) . .
C22 C23 C7 122.6(6) . .
C24 C23 Sc2 103.1(4) . .
C22 C23 Sc2 55.2(3) . .
C7 C23 Sc2 89.5(4) . .
C55 C24 C23 121.8(6) . .
C55 C24 C25 120.4(7) . .
C23 C24 C25 108.6(6) . .
C8 C25 C26 126.6(8) . .
C8 C25 C24 103.2(8) . .
C26 C25 C24 120.4(6) . .
C25 C26 C57 119.0(5) . .
C25 C26 C27 116.5(5) . .
C57 C26 C27 117.4(5) . .
C28 C27 C10 109.2(6) . .
C28 C27 C26 119.7(6) . .
C10 C27 C26 121.2(6) . .
C59 C28 C27 121.2(7) . .
C59 C28 C29 123.4(14) . .
C27 C28 C29 106.9(13) . .
C30 C29 C11 123(2) . .
C30 C29 C28 116(2) . .
C11 C29 C28 106(2) . .
C31 C30 C41 118.7(6) . .
C31 C30 C29 114.3(12) . .
C41 C30 C29 121.3(14) . .
C30 C31 C32 119.7(6) . .
C30 C31 C13 123.1(6) . .
C32 C31 C13 107.9(6) . .
C30 C31 Sc2 94.5(4) . 6_565
C32 C31 Sc2 95.9(4) . 6_565
C13 C31 Sc2 49.3(3) . 6_565
C43 C32 C31 121.1(6) . .
C43 C32 C33 122.0(7) . .
C31 C32 C33 108.2(7) . .
C34 C33 C32 119.7(8) . .
C34 C33 C14 123.0(8) . .
C32 C33 C14 108.6(7) . .
C34 C33 Sc2 108.3(5) . 6_565
C32 C33 Sc2 82.5(5) . 6_565
C14 C33 Sc2 48.8(3) . 6_565
C45 C34 C35 118.8(7) . .
C45 C34 C33 117.6(7) . .
C35 C34 C33 115.6(8) . .
C34 C35 C16 121.5(6) . .
C34 C35 C36 121.0(6) . .
C16 C35 C36 108.2(6) . .
C47 C36 C37 125(2) . .
C47 C36 C35 118.3(15) . .
C37 C36 C35 106.3(11) . .
C36 C37 C38 118.6(12) . .
C36 C37 C17 109.4(14) . .
C38 C37 C17 122.3(7) . .
C37 C38 C49 117.2(6) . .
C37 C38 C39 118.2(10) . .
C49 C38 C39 117.5(9) . .
C19 C39 C40 112.5(12) . .
C19 C39 C38 116.8(15) . .
C40 C39 C38 122.0(13) . .
C19 C39 Sc1 68.2(8) . 6_565
C40 C39 Sc1 76.3(8) . 6_565
C38 C39 Sc1 95.3(9) . 6_565
C19 C39 Sc2 81.1(9) . .
C40 C39 Sc2 62.1(7) . .
C38 C39 Sc2 97.4(8) . .
C39 C40 C51 118.8(7) . .
C39 C40 C21 105.6(9) . .
C51 C40 C21 120.1(6) . .
C39 C40 Sc2 83.2(8) . .
C51 C40 Sc2 77.7(3) . .
C21 C40 Sc2 69.5(3) . .
C39 C40 Sc1 70.1(8) . 6_565
C51 C40 Sc1 90.2(3) . 6_565
C21 C40 Sc1 68.5(3) . 6_565
C42 C41 C30 124.7(11) . .
C42 C41 C60 106.4(10) . .
C30 C41 C60 122.0(6) . .
C41 C42 C62 113.3(13) . .
C41 C42 C43 116.3(16) . .
C62 C42 C43 121.6(15) . .
C41 C42 La1 87.1(8) . .
C62 C42 La1 62.2(8) . .
C43 C42 La1 91.5(10) . .
C32 C43 C44 117.4(6) . .
C32 C43 C42 119.3(9) . .
C44 C43 C42 116.5(10) . .
C45 C44 C43 120.4(7) . .
C45 C44 C64 110.0(7) . .
C43 C44 C64 120.0(7) . .
C44 C45 C34 122.7(7) . .
C44 C45 C46 107.8(6) . .
C34 C45 C46 120.2(6) . .
C47 C46 C65 121.5(7) . .
C47 C46 C45 120.9(6) . .
C65 C46 C45 107.9(6) . .
C36 C47 C48 116.8(14) . .
C36 C47 C46 120.7(14) . .
C48 C47 C46 115.7(6) . .
C47 C48 C67 123.3(7) . .
C47 C48 C49 119.9(7) . .
C67 C48 C49 107.6(7) . .
C38 C49 C48 121.8(6) . .
C38 C49 C50 119.5(7) . .
C48 C49 C50 109.4(7) . .
C51 C50 C49 123.0(7) . .
C51 C50 C68 123.0(7) . .
C49 C50 C68 106.2(7) . .
C52 C51 C50 114.2(6) . .
C52 C51 C40 117.7(6) . .
C50 C51 C40 118.6(6) . .
C52 C51 Sc2 78.4(3) . .
C50 C51 Sc2 96.2(4) . .
C40 C51 Sc2 65.7(3) . .
C51 C52 C70 122.5(6) . .
C51 C52 C53 121.8(5) . .
C70 C52 C53 106.3(5) . .
C51 C52 Sc2 67.8(3) . .
C70 C52 Sc2 102.9(3) . .
C53 C52 Sc2 72.3(3) . .
C22 C53 C52 121.7(5) . .
C22 C53 C54 120.8(12) . .
C52 C53 C54 106.8(12) . .
C22 C53 Sc2 67.3(3) . .
C52 C53 Sc2 73.8(3) . .
C54 C53 Sc2 99.7(13) . .
C55 C54 C71 127(2) . .
C55 C54 C53 121.6(19) . .
C71 C54 C53 107.4(19) . .
C54 C55 C24 117.6(12) . .
C54 C55 C56 114.4(13) . .
C24 C55 C56 119.2(7) . .
C57 C56 C55 120.3(6) . .
C57 C56 C73 109.3(7) . .
C55 C56 C73 119.9(7) . .
C26 C57 C56 120.6(5) . .
C26 C57 C58 121.7(5) . .
C56 C57 C58 107.3(5) . .
C59 C58 C74 122.5(6) . .
C59 C58 C57 119.8(6) . .
C74 C58 C57 109.5(5) . .
C58 C59 C28 120.0(7) . .
C58 C59 C60 115.1(8) . .
C28 C59 C60 117.4(9) . .
C41 C60 C59 119.6(7) . .
C41 C60 C61 108.0(6) . .
C59 C60 C61 124.2(8) . .
C41 C60 La1 84.7(3) . .
C59 C60 La1 94.4(5) . .
C61 C60 La1 61.4(3) . .
C62 C61 C60 107.9(6) . .
C62 C61 C75 120.4(6) . .
C60 C61 C75 119.3(6) . .
C62 C61 La1 73.3(3) . .
C60 C61 La1 89.3(4) . .
C75 C61 La1 73.0(3) . .
C42 C62 C61 104.5(8) . .
C42 C62 C63 121.8(11) . .
C61 C62 C63 121.9(7) . .
C42 C62 La1 88.8(9) . .
C61 C62 La1 74.5(3) . .
C63 C62 La1 73.4(5) . .
C64 C63 C77 116.5(7) . .
C64 C63 C62 115.0(9) . .
C77 C63 C62 116.5(10) . .
C64 C63 La1 88.5(5) . .
C77 C63 La1 72.9(8) . .
C62 C63 La1 73.9(4) . .
C65 C64 C44 105.6(6) . .
C65 C64 C63 122.5(7) . .
C44 C64 C63 124.8(7) . .
C65 C64 La1 91.8(3) . .
C44 C64 La1 93.3(4) . .
C63 C64 La1 62.1(5) . .
C66 C65 C46 122.4(6) . .
C66 C65 C64 119.5(7) . .
C46 C65 C64 108.7(6) . .
C65 C66 C78 118.5(7) . .
C65 C66 C67 115.9(7) . .
C78 C66 C67 119.2(7) . .
C48 C67 C66 120.9(7) . .
C48 C67 C68 108.7(6) . .
C66 C67 C68 119.6(6) . .
C69 C68 C67 121.2(6) . .
C69 C68 C50 121.9(7) . .
C67 C68 C50 108.0(6) . .
C68 C69 C79 116.7(10) . .
C68 C69 C70 116.7(6) . .
C79 C69 C70 119.2(8) . .
C69 C70 C71 120.6(5) . .
C69 C70 C52 121.7(6) . .
C71 C70 C52 109.4(6) . .
C54 C71 C70 109.6(12) . .
C54 C71 C72 118.4(14) . .
C70 C71 C72 121.2(6) . .
C73 C72 C80 117.7(8) . .
C73 C72 C71 117.1(7) . .
C80 C72 C71 118.8(7) . .
C72 C73 C56 122.7(9) . .
C72 C73 C74 121.5(9) . .
C56 C73 C74 106.7(8) . .
C75 C74 C58 126.0(7) . .
C75 C74 C73 118.4(8) . .
C58 C74 C73 107.1(6) . .
C75 C74 La1 60.3(3) . .
C58 C74 La1 93.3(3) . .
C73 C74 La1 90.9(5) . .
C76 C75 C74 121.6(10) . .
C76 C75 C61 115.9(7) . .
C74 C75 C61 112.8(8) . .
C76 C75 La1 73.7(3) . .
C74 C75 La1 91.5(3) . .
C61 C75 La1 73.6(3) . .
C75 C76 C80 117.0(7) . .
C75 C76 C77 124.4(8) . .
C80 C76 C77 105.8(7) . .
C75 C76 La1 75.4(4) . .
C80 C76 La1 87.0(3) . .
C77 C76 La1 73.1(5) . .
C78 C77 C63 118.9(8) . .
C78 C77 C76 108.7(8) . .
C63 C77 C76 120.7(10) . .
C78 C77 La1 87.7(5) . .
C63 C77 La1 74.6(8) . .
C76 C77 La1 74.2(5) . .
C66 C78 C79 117.1(11) . .
C66 C78 C77 124.0(7) . .
C79 C78 C77 110.4(10) . .
C66 C78 La1 92.5(4) . .
C79 C78 La1 85.2(7) . .
C77 C78 La1 62.9(5) . .
C69 C79 C78 125.9(16) . .
C69 C79 C80 120.9(13) . .
C78 C79 C80 106.0(14) . .
C69 C79 La1 105.0(10) . .
C78 C79 La1 67.9(8) . .
C80 C79 La1 68.0(7) . .
C72 C80 C76 123.5(6) . .
C72 C80 C79 119.2(10) . .
C76 C80 C79 109.1(10) . .
C72 C80 La1 93.6(4) . .
C76 C80 La1 63.1(3) . .
C79 C80 La1 83.9(8) . .
N4 Ni1 N2 176.62(11) . .
N4 Ni1 N3 90.01(6) . 6_565
N2 Ni1 N3 89.93(6) . 6_565
N4 Ni1 N3 90.01(6) . .
N2 Ni1 N3 89.93(6) . .
N3 Ni1 N3 177.97(11) 6_565 .
C82 N2 C82 104.3(3) 6_565 .
C82 N2 Ni1 127.80(14) 6_565 .
C82 N2 Ni1 127.80(14) . .
C87 N3 C84 104.30(18) . .
C87 N3 Ni1 127.72(15) . .
C84 N3 Ni1 127.95(16) . .
C89 N4 C89 104.3(2) 6_565 .
C89 N4 Ni1 127.81(13) 6_565 .
C89 N4 Ni1 127.81(13) . .
C81 C81 C82 106.61(15) 6_565 .
C81 C81 C91 129.17(17) 6_565 .
C82 C81 C91 124.1(3) . .
C83 C82 N2 125.2(2) . .
C83 C82 C81 123.6(2) . .
N2 C82 C81 111.2(2) . .
C84 C83 C82 124.3(2) . .
C84 C83 H83 117.9 . .
C82 C83 H83 117.9 . .
C83 C84 N3 124.8(2) . .
C83 C84 C85 124.0(2) . .
N3 C84 C85 111.2(2) . .
C86 C85 C84 106.8(2) . .
C86 C85 C93 129.1(2) . .
C84 C85 C93 124.1(3) . .
C85 C86 C87 106.4(2) . .
C85 C86 C95 129.4(2) . .
C87 C86 C95 124.2(2) . .
C88 C87 N3 125.0(2) . .
C88 C87 C86 123.6(2) . .
N3 C87 C86 111.4(2) . .
C87 C88 C89 124.4(2) . .
C87 C88 H88 117.8 . .
C89 C88 H88 117.8 . .
C88 C89 N4 125.0(2) . .
C88 C89 C90 123.6(2) . .
N4 C89 C90 111.38(19) . .
C90 C90 C89 106.48(12) 6_565 .
C90 C90 C97 128.82(13) 6_565 .
C89 C90 C97 124.5(2) . .
C81 C91 C92 112.5(2) . .
C81 C91 H91A 109.1 . .
C92 C91 H91A 109.1 . .
C81 C91 H91B 109.1 . .
C92 C91 H91B 109.1 . .
H91A C91 H91B 107.8 . .
C91 C92 H92A 109.5 . .
C91 C92 H92B 109.5 . .
H92A C92 H92B 109.5 . .
C91 C92 H92C 109.5 . .
H92A C92 H92C 109.5 . .
H92B C92 H92C 109.5 . .
C85 C93 C94 113.0(3) . .
C85 C93 H93A 109.0 . .
C94 C93 H93A 109.0 . .
C85 C93 H93B 109.0 . .
C94 C93 H93B 109.0 . .
H93A C93 H93B 107.8 . .
C93 C94 H94A 109.5 . .
C93 C94 H94B 109.5 . .
H94A C94 H94B 109.5 . .
C93 C94 H94C 109.5 . .
H94A C94 H94C 109.5 . .
H94B C94 H94C 109.5 . .
C86 C95 C96 113.0(3) . .
C86 C95 H95A 109.0 . .
C96 C95 H95A 109.0 . .
C86 C95 H95B 109.0 . .
C96 C95 H95B 109.0 . .
H95A C95 H95B 107.8 . .
C95 C96 H96A 109.5 . .
C95 C96 H96B 109.5 . .
H96A C96 H96B 109.5 . .
C95 C96 H96C 109.5 . .
H96A C96 H96C 109.5 . .
H96B C96 H96C 109.5 . .
C90 C97 C98 111.50(19) . .
C90 C97 H97A 109.3 . .
C98 C97 H97A 109.3 . .
C90 C97 H97B 109.3 . .
C98 C97 H97B 109.3 . .
H97A C97 H97B 108.0 . .
C97 C98 H98A 109.5 . .
C97 C98 H98B 109.5 . .
H98A C98 H98B 109.5 . .
C97 C98 H98C 109.5 . .
H98A C98 H98C 109.5 . .
H98B C98 H98C 109.5 . .
C101 C99 C100 119.3(4) 2_655 .
C101 C99 H99 120.4 2_655 .
C100 C99 H99 120.4 . .
C101 C100 C99 120.0(4) . .
C101 C100 H100 120.0 . .
C99 C100 H100 120.0 . .
C100 C101 C99 120.7(3) . 2_655
C100 C101 H101 119.6 . .
C99 C101 H101 119.6 2_655 .
C107 C102 C103 120.3(4) . .
C107 C102 H102 119.9 . .
C103 C102 H102 119.9 . .
C104 C103 C102 120.0(4) . .
C104 C103 H103 120.0 . .
C102 C103 H103 120.0 . .
C103 C104 C105 120.2(4) . .
C103 C104 H104 119.9 . .
C105 C104 H104 119.9 . .
C106 C105 C104 119.9(4) . .
C106 C105 H105 120.1 . .
C104 C105 H105 120.1 . .
C105 C106 C107 119.8(4) . .
C105 C106 H106 120.1 . .
C107 C106 H106 120.1 . .
C102 C107 C106 119.8(4) . .
C102 C107 H107 120.1 . .
C106 C107 H107 120.1 . .

loop_
_geom_bond_atom_site_label_1
_geom_bond_atom_site_label_2
_geom_bond_distance
_geom_bond_site_symmetry_2
La1 N1 2.196(4) .
La1 C77 2.585(11) .
La1 C76 2.599(6) .
La1 C63 2.607(10) .
La1 C62 2.613(5) .
La1 C75 2.621(5) .
Sc1 N1 1.943(6) .
Sc1 C2 2.220(7) .
Sc1 C3 2.228(5) .
Sc1 C12 2.345(5) .
Sc1 C15 2.37(2) .
Sc1 C1 2.487(5) .
Sc2 N1 1.921(7) .
Sc2 C21 2.197(7) .
Sc2 C40 2.217(5) .
Sc2 C22 2.347(6) .
Sc2 C51 2.377(6) .
C1 C5 1.439(8) .
C1 C9 1.442(9) .
C1 C2 1.451(10) .
C2 C12 1.477(9) .
C2 C3 1.485(11) .
C3 C4 1.441(8) .
C3 C15 1.524(18) .
C4 C18 1.432(9) .
C4 C5 1.445(9) .
C5 C6 1.434(11) .
C6 C7 1.402(11) .
C6 C20 1.445(8) .
C7 C8 1.348(15) .
C7 C23 1.440(9) .
C8 C25 1.403(8) .
C8 C9 1.533(17) .
C9 C10 1.403(10) .
C10 C27 1.434(10) .
C10 C11 1.445(9) .
C11 C12 1.421(9) .
C11 C29 1.42(3) .
C12 C13 1.447(10) .
C13 C31 1.445(9) .
C13 C14 1.447(8) .
C14 C15 1.41(2) .
C14 C33 1.442(11) .
C15 C16 1.38(2) .
C16 C17 1.432(15) .
C16 C35 1.435(9) .
C17 C18 1.417(8) .
C17 C37 1.434(12) .
C18 C19 1.423(11) .
C19 C39 1.40(2) .
C19 C20 1.431(9) .
C20 C21 1.437(9) .
C21 C22 1.446(10) .
C21 C40 1.494(9) .
C22 C53 1.425(8) .
C22 C23 1.436(8) .
C23 C24 1.430(9) .
C24 C55 1.408(10) .
C24 C25 1.451(8) .
C25 C26 1.409(7) .
C26 C57 1.429(8) .
C26 C27 1.445(8) .
C27 C28 1.428(8) .
C28 C59 1.420(12) .
C28 C29 1.51(3) .
C29 C30 1.42(3) .
C30 C31 1.420(10) .
C30 C41 1.422(9) .
C31 C32 1.431(10) .
C32 C43 1.416(9) .
C32 C33 1.436(12) .
C33 C34 1.433(11) .
C34 C45 1.416(10) .
C34 C35 1.422(10) .
C35 C36 1.49(3) .
C36 C47 1.385(15) .
C36 C37 1.410(18) .
C37 C38 1.423(8) .
C38 C49 1.431(9) .
C38 C39 1.489(16) .
C39 C40 1.43(2) .
C40 C51 1.450(8) .
C41 C42 1.383(18) .
C41 C60 1.440(9) .
C42 C62 1.43(2) .
C42 C43 1.50(2) .
C43 C44 1.438(10) .
C44 C45 1.403(11) .
C44 C64 1.448(9) .
C45 C46 1.434(11) .
C46 C47 1.428(9) .
C46 C65 1.431(8) .
C47 C48 1.411(10) .
C48 C67 1.412(10) .
C48 C49 1.440(9) .
C49 C50 1.440(9) .
C50 C51 1.428(10) .
C50 C68 1.451(11) .
C51 C52 1.426(8) .
C52 C70 1.448(8) .
C52 C53 1.463(9) .
C53 C54 1.50(3) .
C54 C55 1.37(3) .
C54 C71 1.39(3) .
C55 C56 1.431(8) .
C56 C57 1.429(8) .
C56 C73 1.453(9) .
C57 C58 1.439(8) .
C58 C59 1.387(14) .
C58 C74 1.437(8) .
C59 C60 1.457(12) .
C60 C61 1.461(10) .
C61 C62 1.453(10) .
C61 C75 1.510(15) .
C62 C63 1.468(10) .
C63 C64 1.450(12) .
C63 C77 1.453(10) .
C64 C65 1.443(8) .
C65 C66 1.405(10) .
C66 C78 1.408(11) .
C66 C67 1.447(9) .
C67 C68 1.449(9) .
C68 C69 1.383(9) .
C69 C79 1.40(2) .
C69 C70 1.422(9) .
C70 C71 1.426(9) .
C71 C72 1.428(10) .
C72 C73 1.373(14) .
C72 C80 1.417(10) .
C73 C74 1.467(13) .
C74 C75 1.428(8) .
C75 C76 1.394(13) .
C76 C80 1.451(9) .
C76 C77 1.461(12) .
C77 C78 1.425(13) .
C78 C79 1.42(2) .
C79 C80 1.478(19) .
Ni1 N4 1.952(3) .
Ni1 N2 1.957(3) .
Ni1 N3 1.9647(18) 6_565
Ni1 N3 1.9647(18) .
N2 C82 1.377(3) 6_565
N2 C82 1.377(3) .
N3 C87 1.375(3) .
N3 C84 1.377(3) .
N4 C89 1.379(3) 6_565
N4 C89 1.379(3) .
C81 C81 1.347(6) 6_565
C81 C82 1.448(3) .
C81 C91 1.499(4) .
C82 C83 1.374(4) .
C83 C84 1.372(4) .
C83 H83 0.9500 .
C84 C85 1.445(3) .
C85 C86 1.348(4) .
C85 C93 1.506(4) .
C86 C87 1.447(3) .
C86 C95 1.496(4) .
C87 C88 1.369(3) .
C88 C89 1.371(3) .
C88 H88 0.9500 .
C89 C90 1.448(3) .
C90 C90 1.355(4) 6_565
C90 C97 1.495(3) .
C91 C92 1.532(4) .
C91 H91A 0.9900 .
C91 H91B 0.9900 .
C92 H92A 0.9800 .
C92 H92B 0.9800 .
C92 H92C 0.9800 .
C93 C94 1.527(6) .
C93 H93A 0.9900 .
C93 H93B 0.9900 .
C94 H94A 0.9800 .
C94 H94B 0.9800 .
C94 H94C 0.9800 .
C95 C96 1.538(4) .
C95 H95A 0.9900 .
C95 H95B 0.9900 .
C96 H96A 0.9800 .
C96 H96B 0.9800 .
C96 H96C 0.9800 .
C97 C98 1.530(3) .
C97 H97A 0.9900 .
C97 H97B 0.9900 .
C98 H98A 0.9800 .
C98 H98B 0.9800 .
C98 H98C 0.9800 .
C99 C101 1.374(6) 2_655
C99 C100 1.378(5) .
C99 H99 0.9500 .
C100 C101 1.369(6) .
C100 H100 0.9500 .
C101 C99 1.374(6) 2_655
C101 H101 0.9500 .
C102 C107 1.377(6) .
C102 C103 1.378(6) .
C102 H102 0.9500 .
C103 C104 1.368(7) .
C103 H103 0.9500 .
C104 C105 1.383(6) .
C104 H104 0.9500 .
C105 C106 1.379(6) .
C105 H105 0.9500 .
C106 C107 1.383(6) .
C106 H106 0.9500 .
C107 H107 0.9500 .
